data_2000237
loop_
_publ_author_name
'Declercq, J.-P.'
'Feneau-Dupont, J.'
'Huart, C.'
'Nemery, I.'

_publ_section_title
;Structures of
 (2<i>S</i>,3<i>R</i>)-<i>exo</i>-1,7,7-trimethyl-3-propylsulfonylbicyclo[2.2.1]heptan-2-ol
 (I) and
 (2<i>S</i>,3<i>R</i>)-<i>exo</i>-1,3,7,7-tetramethyl-3-propylsulfonylbicyclo[2.2.1]heptan-2-ol(II)
;
_journal_issue 10
_journal_name_full 'Acta Crystallographica Section C'
_journal_page_first 2234
_journal_page_last 2236
_journal_paper_doi 10.1107/S0108270191002226
_journal_volume 47
_journal_year 1991
_chemical_formula_sum 'C14 H26 O3 S'
_chemical_formula_weight 274.4
_symmetry_cell_setting orthorhombic
_symmetry_space_group_name_Hall 'P 2ac 2ab'
_symmetry_space_group_name_H-M 'P 21 21 21'
_cell_angle_alpha 90
_cell_angle_beta 90
_cell_angle_gamma 90
_cell_formula_units_Z 4
_cell_length_a 8.651(2)
_cell_length_b 11.920(4)
_cell_length_c 14.256(3)
_cell_volume 1470.1(7)
_diffrn_radiation_type Cu
_diffrn_radiation_wavelength 1.54178
_exptl_absorpt_coefficient_mu 1.895
_exptl_crystal_density_diffrn 1.24
_exptl_crystal_F_000 600
_cod_data_source_file ha0034.cif
_cod_data_source_block ha0034b
_cod_depositor_comments
;
 Marking attached hydrogen atoms.

 Antanas Vaitkus,
 2017-08-08
;
_cod_original_cell_volume 1470.1(6)
_cod_original_formula_sum 'C14 H26 O3 S1'
_cod_database_code 2000237

loop_
_atom_site_label
_atom_site_fract_x
_atom_site_fract_y
_atom_site_fract_z
_atom_site_attached_hydrogens
C1 .2935(3) -.8422(3) -.8562(2) 0
C2 .1419(4) -.8036(2) -.8069(2) 1
C3 .0327(3) -.9074(2) -.8200(2) 0
C4 .1453(4) -.9975(2) -.8615(2) 1
C5 .1630(4) -.9683(3) -.9666(2) 2
C6 .2509(5) -.8536(3) -.9616(2) 2
C7 .3095(4) -.9642(3) -.8252(2) 0
C8 .4269(5) -.7607(4) -.8394(3) 3
C9 .3434(4) -.9818(4) -.7202(2) 3
C10 .4403(4) -1.0289(4) -.8765(3) 3
S11 -.06340(10) -.96770(10) -.71700(10) 0
O12 .0396(3) -1.0217(2) -.6532(2) 0
O13 -.1830(3) -1.0397(2) -.7557(2) 0
C14 -.1608(6) -.8569(3) -.6556(3) 2
C15 -.2481(5) -.9067(4) -.5732(3) 2
C16 -.3279(9) -.8199(5) -.5153(4) 3
O17 .1602(3) -.7710(2) -.7113(2) 1
C18 -.1037(4) -.8739(3) -.8837(2) 3
